data_7030662
loop_
_publ_author_name
'Kouroulis, K. N.'
'Hadjikakou, S. K.'
'Kourkoumelis, N.'
'Kubicki, M.'
'Male, L.'
'Hursthouse, M.'
'Skoulika, S.'
'Metsios, A. K.'
'Tyurin, V. Y.'
'Dolganov, A. V.'
'Milaeva, E. R.'
'Hadjiliadis, N.'

_publ_section_title
;
 Synthesis, structural characterization and in vitro cytotoxicity of
 new Au(III) and Au(I) complexes with thioamides
;
_journal_coden_ASTM DTARAF
_journal_issue 47
_journal_name_full 'Dalton Transactions'
_journal_page_first 10446
_journal_page_last 10456
_journal_paper_doi 10.1039/b909587j
_journal_year 2009
_chemical_formula_sum 'C18 H15 Au Cl P'
_chemical_formula_weight 494.69
_space_group_IT_number 19
_symmetry_cell_setting orthorhombic
_symmetry_space_group_name_Hall 'P 2ac 2ab'
_symmetry_space_group_name_H-M 'P 21 21 21'
_atom_sites_solution_hydrogens geom
_atom_sites_solution_primary direct
_atom_sites_solution_secondary difmap
_audit_creation_method SHELXL-97
_cell_angle_alpha 90.00
_cell_angle_beta 90.00
_cell_angle_gamma 90.00
_cell_formula_units_Z 4
_cell_length_a 10.1850(10)
_cell_length_b 12.3820(10)
_cell_length_c 13.1070(10)
_cell_measurement_reflns_used 52
_cell_measurement_temperature 293(2)
_cell_measurement_theta_max 16.7
_cell_measurement_theta_min 4.6
_cell_volume 1652.9(2)
_computing_cell_refinement XSCANS
_computing_data_collection XSCANS
_computing_data_reduction XSCANS
_computing_structure_refinement 'SHELXL-97 (Sheldrick, 1997)'
_computing_structure_solution 'SHELXS-97 (Sheldrick, 1990)'
_diffrn_ambient_temperature 293(2)
_diffrn_measured_fraction_theta_full 0.995
_diffrn_measured_fraction_theta_max 0.995
_diffrn_measurement_device_type P4
_diffrn_measurement_method scintillation
_diffrn_radiation_source 'fine-focus sealed tube'
_diffrn_radiation_type MoK\a
_diffrn_radiation_wavelength 0.71073
_diffrn_reflns_av_R_equivalents 0.0158
_diffrn_reflns_av_sigmaI/netI 0.0324
_diffrn_reflns_limit_h_max 12
_diffrn_reflns_limit_h_min 0
_diffrn_reflns_limit_k_max 14
_diffrn_reflns_limit_k_min -1
_diffrn_reflns_limit_l_max 15
_diffrn_reflns_limit_l_min -1
_diffrn_reflns_number 1999
_diffrn_reflns_theta_full 25.00
_diffrn_reflns_theta_max 25.00
_diffrn_reflns_theta_min 2.26
_diffrn_standards_decay_% none
_diffrn_standards_interval_count 100
_diffrn_standards_number 2
_exptl_absorpt_coefficient_mu 9.148
_exptl_absorpt_correction_T_max 0.792
_exptl_absorpt_correction_T_min 0.394
_exptl_absorpt_correction_type empirical
_exptl_crystal_density_diffrn 1.988
_exptl_crystal_density_method 'not measured'
_exptl_crystal_description prismatic
_exptl_crystal_F_000 936
_exptl_crystal_size_max 0.15
_exptl_crystal_size_mid 0.12
_exptl_crystal_size_min 0.10
_refine_diff_density_max 0.439
_refine_diff_density_min -0.619
_refine_diff_density_rms 0.093
_refine_ls_abs_structure_details 'Flack H D (1983), Acta Cryst. A39, 876-881'
_refine_ls_abs_structure_Flack 0.005(13)
_refine_ls_extinction_method none
_refine_ls_goodness_of_fit_ref 1.054
_refine_ls_hydrogen_treatment riding
_refine_ls_matrix_type fullcycle
_refine_ls_number_parameters 190
_refine_ls_number_reflns 1922
_refine_ls_number_restraints 0
_refine_ls_restrained_S_all 1.054
_refine_ls_R_factor_all 0.0266
_refine_ls_R_factor_gt 0.0231
_refine_ls_shift/su_max 0.001
_refine_ls_shift/su_mean 0.000
_refine_ls_structure_factor_coef Fsqd
_refine_ls_weighting_details 'w=1/[\s^2^(Fo^2^)+(0.0275P)^2^+0.7376P] where P=(Fo^2^+2Fc^2^)/3'
_refine_ls_weighting_scheme calc
_refine_ls_wR_factor_gt 0.0567
_refine_ls_wR_factor_ref 0.0585
_reflns_number_gt 1810
_reflns_number_total 1922
_reflns_threshold_expression >2sigma(I)
_cod_duplicate_entry 7002946
_cod_data_source_file b909587j.txt
_cod_data_source_block hatzi26a
_cod_depositor_comments
;
The following automatic conversions were performed:

'_symmetry_cell_setting' value 'Orthorhombic' changed to
'orthorhombic' according to
/usr/data/users/saulius/automatic-downloads/retrospective/RSC/lib/dictionaries/cif_core.dic
dictionary named 'cif_core.dic' version 2.4.2 from 2011-04-26.

Automatic conversion script
Id: cif_fix_values 2281 2013-09-26 08:29:07Z andrius 

The following automatic conversions were performed:

'_refine_ls_weighting_scheme' value 'calc
w=1/[\s^2^(Fo^2^)+(0.0275P)^2^+0.7376P] where P=(Fo^2^+2Fc^2^)/3' was
changed to 'calc'. New tag '_refine_ls_weighting_details' was
created. The value of the new tag was set to
'w=1/[\s^2^(Fo^2^)+(0.0275P)^2^+0.7376P] where P=(Fo^2^+2Fc^2^)/3'.

Automatic conversion script
Id: cif_fix_values 3143 2015-03-26 13:38:13Z robertas 
;
_cod_original_sg_symbol_H-M P2(1)2(1)2(1)
_cod_database_code 7030662

loop_
_symmetry_equiv_pos_as_xyz
'x, y, z'
'-x+1/2, -y, z+1/2'
'-x, y+1/2, -z+1/2'
'x+1/2, -y+1/2, -z'

loop_
_atom_site_label
_atom_site_type_symbol
_atom_site_fract_x
_atom_site_fract_y
_atom_site_fract_z
_atom_site_U_iso_or_equiv
_atom_site_adp_type
_atom_site_occupancy
_atom_site_calc_flag
_atom_site_refinement_flags
Au1 Au 0.16285(3) 0.06947(2) 0.759392(19) 0.04554(10) Uani 1 d .
P1 P -0.03868(18) 0.12566(15) 0.71981(14) 0.0427(4) Uani 1 d .
Cl1 Cl 0.36932(19) 0.01250(19) 0.80005(16) 0.0630(5) Uani 1 d .
C1 C -0.1538(7) 0.0154(6) 0.7023(5) 0.0465(16) Uani 1 d .
C2 C -0.1680(9) -0.0558(6) 0.7835(6) 0.0570(18) Uani 1 d .
H2 H -0.1186 -0.0460 0.8424 0.068 Uiso 1 calc R
C3 C 0.2551(8) 0.3586(7) 0.7229(8) 0.066(2) Uani 1 d .
H3 H 0.2663 0.3119 0.6680 0.079 Uiso 1 calc R
C4 C 0.3248(9) 0.3439(7) 0.8113(8) 0.069(2) Uani 1 d .
H4 H 0.3822 0.2858 0.8165 0.082 Uiso 1 calc R
C5 C -0.3115(10) -0.0880(8) 0.6092(8) 0.070(3) Uani 1 d .
H5 H -0.3612 -0.0987 0.5505 0.084 Uiso 1 calc R
C6 C -0.2231(8) -0.0009(7) 0.6139(6) 0.055(2) Uani 1 d .
H6 H -0.2119 0.0448 0.5583 0.066 Uiso 1 calc R
C7 C -0.0403(7) 0.2041(6) 0.6030(6) 0.0430(16) Uani 1 d .
C8 C -0.1070(8) 0.3040(7) 0.5968(7) 0.055(2) Uani 1 d .
H8 H -0.1541 0.3301 0.6524 0.066 Uiso 1 calc R
C9 C -0.1013(10) 0.3603(8) 0.5101(7) 0.068(3) Uani 1 d .
H9 H -0.1484 0.4244 0.5052 0.081 Uiso 1 calc R
C10 C 0.4713(9) 0.1731(7) 0.5719(7) 0.062(2) Uani 1 d .
H10 H 0.4748 0.1313 0.6308 0.075 Uiso 1 calc R
C11 C 0.4613(10) -0.2315(8) 0.9336(7) 0.065(2) Uani 1 d .
H11 H 0.4118 -0.2073 0.8785 0.078 Uiso 1 calc R
C12 C 0.0318(9) 0.1721(6) 0.5219(6) 0.056(2) Uani 1 d .
H12 H 0.0785 0.1077 0.5261 0.067 Uiso 1 calc R
C13 C -0.1142(7) 0.2092(7) 0.8169(6) 0.0468(18) Uani 1 d .
C14 C -0.2513(8) 0.2136(8) 0.8278(7) 0.061(2) Uani 1 d .
H14 H -0.3049 0.1709 0.7869 0.074 Uiso 1 calc R
C15 C 0.3058(10) -0.2187(10) 0.6008(8) 0.076(3) Uani 1 d .
H15 H 0.3966 -0.2141 0.5944 0.091 Uiso 1 calc R
C16 C 0.2732(13) 0.1584(9) 1.0394(8) 0.081(4) Uani 1 d .
H16 H 0.2348 0.1161 0.9889 0.097 Uiso 1 calc R
C17 C 0.4073(12) 0.1577(8) 1.0494(8) 0.069(3) Uani 1 d .
H17 H 0.4588 0.1120 1.0098 0.083 Uiso 1 calc R
C18 C -0.0357(10) 0.2728(8) 0.8798(6) 0.059(2) Uani 1 d .
H18 H 0.0552 0.2689 0.8744 0.071 Uiso 1 calc R

loop_
_atom_site_aniso_label
_atom_site_aniso_U_11
_atom_site_aniso_U_22
_atom_site_aniso_U_33
_atom_site_aniso_U_23
_atom_site_aniso_U_13
_atom_site_aniso_U_12
Au1 0.04557(15) 0.04577(15) 0.04527(14) 0.00295(13) -0.00112(13) 0.00460(13)
P1 0.0427(9) 0.0431(9) 0.0423(9) -0.0012(8) 0.0002(8) 0.0030(8)
Cl1 0.0512(10) 0.0732(13) 0.0646(12) 0.0120(11) -0.0056(9) 0.0147(10)
C1 0.045(4) 0.047(4) 0.048(4) 0.001(3) -0.001(4) 0.007(4)
C2 0.061(5) 0.053(4) 0.057(4) 0.001(4) -0.001(4) 0.006(5)
C3 0.056(5) 0.055(5) 0.087(7) -0.018(5) 0.012(5) 0.008(4)
C4 0.047(5) 0.056(5) 0.103(7) 0.004(5) 0.003(6) 0.009(5)
C5 0.060(6) 0.068(6) 0.082(6) -0.015(5) -0.019(5) -0.003(5)
C6 0.059(5) 0.047(4) 0.060(5) -0.004(4) 0.002(4) -0.005(4)
C7 0.044(4) 0.038(4) 0.047(4) 0.004(3) 0.000(3) 0.003(4)
C8 0.058(5) 0.050(5) 0.057(5) 0.005(4) 0.003(4) 0.016(4)
C9 0.073(6) 0.056(6) 0.074(6) 0.012(5) -0.009(5) 0.001(5)
C10 0.066(5) 0.066(6) 0.055(5) 0.015(4) 0.010(4) 0.004(5)
C11 0.072(6) 0.070(6) 0.053(5) -0.006(5) -0.012(5) 0.007(5)
C12 0.065(5) 0.049(4) 0.052(4) 0.006(4) 0.014(4) 0.012(5)
C13 0.053(4) 0.052(4) 0.035(4) -0.001(4) 0.005(3) 0.007(4)
C14 0.057(5) 0.076(6) 0.052(5) -0.004(5) 0.000(4) 0.020(5)
C15 0.067(6) 0.100(8) 0.062(5) 0.010(6) 0.010(5) -0.032(6)
C16 0.116(9) 0.079(7) 0.048(5) -0.003(5) -0.023(6) -0.044(7)
C17 0.102(9) 0.048(5) 0.057(5) -0.011(4) -0.011(5) 0.005(6)
C18 0.069(6) 0.061(5) 0.048(5) -0.001(4) 0.008(4) -0.003(5)

loop_
_atom_type_symbol
_atom_type_description
_atom_type_scat_dispersion_real
_atom_type_scat_dispersion_imag
_atom_type_scat_source
C C 0.0033 0.0016 'International Tables Vol C Tables 4.2.6.8 and 6.1.1.4'
H H 0.0000 0.0000 'International Tables Vol C Tables 4.2.6.8 and 6.1.1.4'
Au Au -2.0133 8.8022 'International Tables Vol C Tables 4.2.6.8 and 6.1.1.4'
P P 0.1023 0.0942 'International Tables Vol C Tables 4.2.6.8 and 6.1.1.4'
Cl Cl 0.1484 0.1585 'International Tables Vol C Tables 4.2.6.8 and 6.1.1.4'

loop_
_geom_angle_atom_site_label_1
_geom_angle_atom_site_label_2
_geom_angle_atom_site_label_3
_geom_angle
_geom_angle_site_symmetry_1
_geom_angle_site_symmetry_3
P1 Au1 Cl1 179.82(8) . .
C13 P1 C7 106.5(4) . .
C13 P1 C1 104.1(3) . .
C7 P1 C1 106.9(3) . .
C13 P1 Au1 114.0(3) . .
C7 P1 Au1 111.9(3) . .
C1 P1 Au1 112.9(2) . .
C6 C1 C2 120.0(7) . .
C6 C1 P1 123.4(6) . .
C2 C1 P1 116.6(6) . .
C3 C2 C1 120.4(8) 3_546 .
C3 C2 H2 119.8 3_546 .
C1 C2 H2 119.8 . .
C4 C3 C2 119.0(8) . 3_556
C4 C3 H3 120.5 . .
C2 C3 H3 120.5 3_556 .
C5 C4 C3 121.2(8) 3_556 .
C5 C4 H4 119.4 3_556 .
C3 C4 H4 119.4 . .
C4 C5 C6 120.7(9) 3_546 .
C4 C5 H5 119.7 3_546 .
C6 C5 H5 119.7 . .
C1 C6 C5 118.6(8) . .
C1 C6 H6 120.7 . .
C5 C6 H6 120.7 . .
C12 C7 C8 118.2(7) . .
C12 C7 P1 120.1(6) . .
C8 C7 P1 121.4(6) . .
C9 C8 C7 119.0(8) . .
C9 C8 H8 120.5 . .
C7 C8 H8 120.5 . .
C8 C9 C10 122.3(9) . 4_456
C8 C9 H9 118.8 . .
C10 C9 H9 118.8 4_456 .
C11 C10 C9 119.4(8) 3_656 4_556
C11 C10 H10 120.3 3_656 .
C9 C10 H10 120.3 4_556 .
C10 C11 C12 118.7(8) 3_646 2
C10 C11 H11 120.6 3_646 .
C12 C11 H11 120.6 2 .
C7 C12 C11 122.3(8) . 2_554
C7 C12 H12 118.9 . .
C11 C12 H12 118.9 2_554 .
C18 C13 C14 119.2(8) . .
C18 C13 P1 119.7(6) . .
C14 C13 P1 121.1(7) . .
C15 C14 C13 119.7(10) 3_556 .
C15 C14 H14 120.1 3_556 .
C13 C14 H14 120.1 . .
C16 C15 C14 119.9(10) 2_554 3_546
C16 C15 H15 120.1 2_554 .
C14 C15 H15 120.1 3_546 .
C15 C16 C17 122.4(11) 2 .
C15 C16 H16 118.8 2 .
C17 C16 H16 118.8 . .
C16 C17 C18 118.3(11) . 4_557
C16 C17 H17 120.8 . .
C18 C17 H17 120.8 4_557 .
C13 C18 C17 120.3(9) . 4_457
C13 C18 H18 119.8 . .
C17 C18 H18 119.8 4_457 .

loop_
_geom_bond_atom_site_label_1
_geom_bond_atom_site_label_2
_geom_bond_distance
_geom_bond_site_symmetry_2
Au1 P1 2.2285(18) .
Au1 Cl1 2.2812(19) .
P1 C13 1.811(8) .
P1 C7 1.814(7) .
P1 C1 1.815(8) .
C1 C6 1.371(11) .
C1 C2 1.389(10) .
C2 C3 1.384(11) 3_546
C2 H2 0.9300 .
C3 C4 1.371(13) .
C3 C2 1.384(11) 3_556
C3 H3 0.9300 .
C4 C5 1.348(13) 3_556
C4 H4 0.9300 .
C5 C4 1.348(13) 3_546
C5 C6 1.406(12) .
C5 H5 0.9300 .
C6 H6 0.9300 .
C7 C12 1.351(11) .
C7 C8 1.413(11) .
C8 C9 1.335(12) .
C8 H8 0.9300 .
C9 C10 1.369(14) 4_456
C9 H9 0.9300 .
C10 C11 1.368(12) 3_656
C10 C9 1.369(14) 4_556
C10 H10 0.9300 .
C11 C10 1.368(12) 3_646
C11 C12 1.374(12) 2
C11 H11 0.9300 .
C12 C11 1.374(12) 2_554
C12 H12 0.9300 .
C13 C18 1.393(12) .
C13 C14 1.404(11) .
C14 C15 1.373(12) 3_556
C14 H14 0.9300 .
C15 C16 1.361(16) 2_554
C15 C14 1.373(12) 3_546
C15 H15 0.9300 .
C16 C15 1.361(16) 2
C16 C17 1.372(14) .
C16 H16 0.9300 .
C17 C18 1.393(13) 4_557
C17 H17 0.9300 .
C18 C17 1.393(13) 4_457
C18 H18 0.9300 .

loop_
_geom_torsion_atom_site_label_1
_geom_torsion_atom_site_label_2
_geom_torsion_atom_site_label_3
_geom_torsion_atom_site_label_4
_geom_torsion
_geom_torsion_site_symmetry_1
_geom_torsion_site_symmetry_4
Cl1 Au1 P1 C13 -48(20) . .
Cl1 Au1 P1 C7 72(20) . .
Cl1 Au1 P1 C1 -167(32) . .
C13 P1 C1 C6 113.6(7) . .
C7 P1 C1 C6 1.2(8) . .
Au1 P1 C1 C6 -122.3(6) . .
C13 P1 C1 C2 -67.7(7) . .
C7 P1 C1 C2 179.8(6) . .
Au1 P1 C1 C2 56.4(6) . .
C6 C1 C2 C3 -2.2(12) . 3_546
P1 C1 C2 C3 179.1(6) . 3_546
C2 C3 C4 C5 -1.2(14) 3_556 3_556
C2 C1 C6 C5 2.4(12) . .
P1 C1 C6 C5 -179.0(7) . .
C4 C5 C6 C1 -2.0(14) 3_546 .
C13 P1 C7 C12 167.1(7) . .
C1 P1 C7 C12 -82.1(8) . .
Au1 P1 C7 C12 42.0(8) . .
C13 P1 C7 C8 -7.4(8) . .
C1 P1 C7 C8 103.4(7) . .
Au1 P1 C7 C8 -132.5(6) . .
C12 C7 C8 C9 3.1(13) . .
P1 C7 C8 C9 177.7(7) . .
C7 C8 C9 C10 -2.8(14) . 4_456
C8 C7 C12 C11 -2.2(14) . 2_554
P1 C7 C12 C11 -176.8(8) . 2_554
C7 P1 C13 C18 -94.2(7) . .
C1 P1 C13 C18 153.0(7) . .
Au1 P1 C13 C18 29.6(8) . .
C7 P1 C13 C14 83.7(8) . .
C1 P1 C13 C14 -29.1(9) . .
Au1 P1 C13 C14 -152.5(7) . .
C18 C13 C14 C15 0.7(15) . 3_556
P1 C13 C14 C15 -177.2(7) . 3_556
C15 C16 C17 C18 -4.6(19) 2 4_557
C14 C13 C18 C17 -1.8(14) . 4_457
P1 C13 C18 C17 176.2(7) . 4_457
